data_7129352
loop_
_publ_author_name
'Zhao, Zihao'
'Li, Yuxuan'
'Chen, Xiaohong'
'Zhang, Yongming'
'Yuan, Wang Zhang'

_publ_section_title
;
 Robust and color-tunable afterglows from guanidine derivatives
;
_journal_name_full 'Chemical Communications'
_journal_paper_doi 10.1039/D1CC06616A
_journal_year 2021
_chemical_formula_moiety 'C3 H7 N3 O2'
_chemical_formula_sum 'C3 H7 N3 O2'
_chemical_formula_weight 117.12
_space_group_crystal_system monoclinic
_space_group_IT_number 14
_space_group_name_Hall '-P 2yn'
_space_group_name_H-M_alt 'P 1 21/n 1'
_atom_sites_solution_hydrogens mixed
_audit_creation_method SHELXL-2018/3
_audit_update_record
;
2021-08-17 deposited with the CCDC.	2021-12-06 downloaded from the CCDC.
;
_cell_angle_alpha 90
_cell_angle_beta 94.272(2)
_cell_angle_gamma 90
_cell_formula_units_Z 4
_cell_length_a 4.9399(2)
_cell_length_b 6.0035(3)
_cell_length_c 17.1666(8)
_cell_measurement_reflns_used 4569
_cell_measurement_temperature 295(2)
_cell_measurement_theta_max 68.09
_cell_measurement_theta_min 5.17
_cell_volume 507.69(4)
_computing_structure_refinement 'SHELXL-2018/3 (Sheldrick, 2018)'
_computing_structure_solution 'SHELXT 2018/2 (Sheldrick, 2018)'
_diffrn_ambient_temperature 295(2)
_diffrn_measured_fraction_theta_full 0.996
_diffrn_measured_fraction_theta_max 0.996
_diffrn_measurement_device_type 'Bruker D8 VENTURE'
_diffrn_measurement_method '\f and \w scans'
_diffrn_radiation_type CuK\a
_diffrn_radiation_wavelength 1.54178
_diffrn_reflns_av_R_equivalents 0.0351
_diffrn_reflns_av_unetI/netI 0.0240
_diffrn_reflns_Laue_measured_fraction_full 0.996
_diffrn_reflns_Laue_measured_fraction_max 0.996
_diffrn_reflns_limit_h_max 5
_diffrn_reflns_limit_h_min -5
_diffrn_reflns_limit_k_max 7
_diffrn_reflns_limit_k_min -7
_diffrn_reflns_limit_l_max 20
_diffrn_reflns_limit_l_min -20
_diffrn_reflns_number 6316
_diffrn_reflns_point_group_measured_fraction_full 0.996
_diffrn_reflns_point_group_measured_fraction_max 0.996
_diffrn_reflns_theta_full 67.679
_diffrn_reflns_theta_max 68.082
_diffrn_reflns_theta_min 5.167
_exptl_absorpt_coefficient_mu 1.104
_exptl_crystal_colour colourless
_exptl_crystal_density_diffrn 1.532
_exptl_crystal_description block
_exptl_crystal_F_000 248
_exptl_crystal_size_max 0.220
_exptl_crystal_size_mid 0.200
_exptl_crystal_size_min 0.180
_exptl_transmission_factor_max 0.7530
_exptl_transmission_factor_min 0.6969
_refine_diff_density_max 0.663
_refine_diff_density_min -0.448
_refine_diff_density_rms 0.067
_refine_ls_extinction_method none
_refine_ls_goodness_of_fit_ref 1.236
_refine_ls_hydrogen_treatment mixed
_refine_ls_matrix_type full
_refine_ls_number_parameters 82
_refine_ls_number_reflns 921
_refine_ls_number_restraints 0
_refine_ls_restrained_S_all 1.236
_refine_ls_R_factor_all 0.0517
_refine_ls_R_factor_gt 0.0477
_refine_ls_shift/su_max 0.000
_refine_ls_shift/su_mean 0.000
_refine_ls_structure_factor_coef Fsqd
_refine_ls_weighting_details 'w=1/[\s^2^(Fo^2^)+(0.0742P)^2^+0.1832P] where P=(Fo^2^+2Fc^2^)/3'
_refine_ls_weighting_scheme calc
_refine_ls_wR_factor_gt 0.1348
_refine_ls_wR_factor_ref 0.1387
_reflns_Friedel_coverage 0.000
_reflns_number_gt 855
_reflns_number_total 921
_reflns_threshold_expression 'I > 2\s(I)'
_cod_data_source_file d1cc06616a2.cif
_cod_data_source_block a_a_CCDC1
_cod_original_sg_symbol_H-M 'P 21/n'
_cod_database_code 7129352
_shelx_shelxl_version_number 2018/3
_shelx_space_group_comment
;
The symmetry employed for this shelxl refinement is uniquely defined
by the following loop, which should always be used as a source of
symmetry information in preference to the above space-group names.
They are only intended as comments.
;
_shelx_estimated_absorpt_t_min 0.793
_shelx_estimated_absorpt_t_max 0.826

loop_
_space_group_symop_operation_xyz
'x, y, z'
'-x+1/2, y+1/2, -z+1/2'
'-x, -y, -z'
'x-1/2, -y-1/2, z-1/2'

loop_
_atom_site_label
_atom_site_type_symbol
_atom_site_fract_x
_atom_site_fract_y
_atom_site_fract_z
_atom_site_U_iso_or_equiv
_atom_site_adp_type
_atom_site_occupancy
_atom_site_site_symmetry_order
_atom_site_calc_flag
_atom_site_refinement_flags_posn
_atom_site_refinement_flags_adp
_atom_site_refinement_flags_occupancy
_atom_site_disorder_assembly
_atom_site_disorder_group
O1 O 0.1065(3) 0.4574(2) 0.67940(8) 0.0422(5) Uani 1 1 d . . . . .
H1 H 0.004823 0.352167 0.685910 0.063 Uiso 1 1 calc R U . . .
C1 C 0.6431(3) 0.9444(3) 0.63883(9) 0.0259(4) Uani 1 1 d . . . . .
N1 N 0.7827(3) 0.9490(3) 0.57650(9) 0.0360(5) Uani 1 1 d . . . . .
H1A H 0.902786 1.050810 0.571686 0.043 Uiso 1 1 calc R U . . .
H1B H 0.753999 0.850090 0.540589 0.043 Uiso 1 1 calc R U . . .
O2 O 0.1530(3) 0.2883(2) 0.56565(8) 0.0457(5) Uani 1 1 d . . . . .
C2 C 0.4077(4) 0.6107(3) 0.59047(10) 0.0301(5) Uani 1 1 d . . . . .
H2A H 0.577417 0.536273 0.582129 0.036 Uiso 1 1 calc R U . . .
H2AB H 0.340122 0.676756 0.541235 0.036 Uiso 1 1 calc R U . . .
N2 N 0.6904(4) 1.0983(3) 0.69350(10) 0.0383(5) Uani 1 1 d . . . . .
N3 N 0.4592(3) 0.7860(2) 0.64759(9) 0.0293(4) Uani 1 1 d . . . . .
H3 H 0.620(6) 1.080(4) 0.7281(15) 0.038(7) Uiso 1 1 d . . . . .
H2 H 0.378(5) 0.787(4) 0.6894(16) 0.046(7) Uiso 1 1 d . . . . .
C3 C 0.2040(4) 0.4388(3) 0.61479(10) 0.0292(5) Uani 1 1 d . . . . .

loop_
_atom_site_aniso_label
_atom_site_aniso_U_11
_atom_site_aniso_U_22
_atom_site_aniso_U_33
_atom_site_aniso_U_23
_atom_site_aniso_U_13
_atom_site_aniso_U_12
O1 0.0507(9) 0.0371(8) 0.0422(8) -0.0092(6) 0.0267(7) -0.0192(6)
C1 0.0280(9) 0.0253(9) 0.0247(9) 0.0006(6) 0.0033(6) -0.0057(6)
N1 0.0420(9) 0.0358(9) 0.0320(9) -0.0074(6) 0.0146(7) -0.0206(7)
O2 0.0574(10) 0.0418(8) 0.0406(8) -0.0156(6) 0.0219(6) -0.0291(7)
C2 0.0347(9) 0.0289(9) 0.0277(9) -0.0053(7) 0.0095(7) -0.0109(7)
N2 0.0486(10) 0.0396(9) 0.0285(9) -0.0080(7) 0.0145(7) -0.0193(7)
N3 0.0336(8) 0.0287(8) 0.0269(8) -0.0035(6) 0.0112(6) -0.0120(6)
C3 0.0315(9) 0.0271(9) 0.0301(9) -0.0032(7) 0.0101(7) -0.0081(7)

loop_
_atom_type_symbol
_atom_type_description
_atom_type_scat_dispersion_real
_atom_type_scat_dispersion_imag
_atom_type_scat_source
C C 0.0181 0.0091 'International Tables Vol C Tables 4.2.6.8 and 6.1.1.4'
H H 0.0000 0.0000 'International Tables Vol C Tables 4.2.6.8 and 6.1.1.4'
N N 0.0311 0.0180 'International Tables Vol C Tables 4.2.6.8 and 6.1.1.4'
O O 0.0492 0.0322 'International Tables Vol C Tables 4.2.6.8 and 6.1.1.4'

loop_
_geom_angle_atom_site_label_1
_geom_angle_atom_site_label_2
_geom_angle_atom_site_label_3
_geom_angle
_geom_angle_site_symmetry_1
_geom_angle_site_symmetry_3
_geom_angle_publ_flag
N1 C1 N2 119.06(16) . . ?
N1 C1 N3 120.67(15) . . ?
N2 C1 N3 120.26(16) . . ?
N3 C2 C3 113.18(14) . . ?
C1 N3 C2 121.98(15) . . ?
O1 C3 O2 126.42(16) . . ?
O1 C3 C2 119.39(15) . . ?
O2 C3 C2 114.20(15) . . ?

loop_
_geom_bond_atom_site_label_1
_geom_bond_atom_site_label_2
_geom_bond_distance
_geom_bond_site_symmetry_2
_geom_bond_publ_flag
O1 C3 1.247(2) . ?
C1 N1 1.316(2) . ?
C1 N2 1.325(2) . ?
C1 N3 1.331(2) . ?
O2 C3 1.249(2) . ?
C2 N3 1.448(2) . ?
C2 C3 1.521(2) . ?

loop_
_geom_torsion_atom_site_label_1
_geom_torsion_atom_site_label_2
_geom_torsion_atom_site_label_3
_geom_torsion_atom_site_label_4
_geom_torsion
_geom_torsion_site_symmetry_1
_geom_torsion_site_symmetry_2
_geom_torsion_site_symmetry_3
_geom_torsion_site_symmetry_4
_geom_torsion_publ_flag
N1 C1 N3 C2 1.1(3) . . . . ?
N2 C1 N3 C2 -177.94(18) . . . . ?
C3 C2 N3 C1 176.02(16) . . . . ?
N3 C2 C3 O1 -1.6(3) . . . . ?
N3 C2 C3 O2 178.76(17) . . . . ?
